data_4072711
loop_
_publ_author_name
'Paneque, Margarita'
'Posadas, Cristina M.'
'Poveda, Manuel L.'
'Rend\'on, Nuria'
'Mereiter, Kurt'

_publ_section_title
;
 Oxidative Coupling in the Reaction of TpMe2Ir(2,3-dimethylbutadiene) with
 Diphenylacetylene
;
_journal_issue 8
_journal_name_full Organometallics
_journal_page_first 1900
_journal_paper_doi 10.1021/om060967x
_journal_volume 26
_journal_year 2007
_chemical_formula_moiety 'C37 H45 B Ir N7'
_chemical_formula_sum 'C37 H45 B Ir N7'
_chemical_formula_weight 790.81
_chemical_name_common 'compound 3.solv'
_chemical_name_systematic
; 
 ? 
;
_space_group_IT_number 2
_symmetry_cell_setting triclinic
_symmetry_space_group_name_Hall '-P 1'
_symmetry_space_group_name_H-M 'P -1'
_atom_sites_solution_hydrogens geom
_atom_sites_solution_primary direct
_atom_sites_solution_secondary difmap
_audit_creation_method SHELXL-97
_cell_angle_alpha 90.97(2)
_cell_angle_beta 111.84(2)
_cell_angle_gamma 95.65(2)
_cell_formula_units_Z 2
_cell_length_a 11.918(6)
_cell_length_b 12.520(19)
_cell_length_c 14.069(14)
_cell_measurement_reflns_used 5344
_cell_measurement_temperature 297(2)
_cell_measurement_theta_max 22.8
_cell_measurement_theta_min 2.3
_cell_volume 1936(4)
_computing_cell_refinement 'Bruker SAINT'
_computing_data_collection 'Bruker SMART'
_computing_data_reduction 'Bruker SAINT, SADABS, XPREP'
_computing_molecular_graphics 'Bruker SHELXTL'
_computing_publication_material 'Bruker SHELXTL'
_computing_structure_refinement 'SHELXL-97 (Sheldrick, 1997)'
_computing_structure_solution 'SHELXS-97 (Sheldrick, 1997)'
_diffrn_ambient_temperature 297(2)
_diffrn_measured_fraction_theta_full 0.962
_diffrn_measured_fraction_theta_max 0.962
_diffrn_measurement_device_type 'Bruker Smart APEX CCD 3-axis system'
_diffrn_measurement_method '\w rotations with narrow scan frames'
_diffrn_radiation_monochromator graphite
_diffrn_radiation_source 'fine-focus sealed tube'
_diffrn_radiation_type MoK\a
_diffrn_radiation_wavelength 0.71073
_diffrn_reflns_av_R_equivalents 0.1246
_diffrn_reflns_av_sigmaI/netI 0.1135
_diffrn_reflns_limit_h_max 14
_diffrn_reflns_limit_h_min -14
_diffrn_reflns_limit_k_max 14
_diffrn_reflns_limit_k_min -14
_diffrn_reflns_limit_l_max 16
_diffrn_reflns_limit_l_min -16
_diffrn_reflns_number 24174
_diffrn_reflns_theta_full 25.01
_diffrn_reflns_theta_max 24.93
_diffrn_reflns_theta_min 2.33
_exptl_absorpt_coefficient_mu 3.481
_exptl_absorpt_correction_T_max 0.90
_exptl_absorpt_correction_T_min 0.48
_exptl_absorpt_correction_type multi-scan
_exptl_absorpt_process_details 'program SADABS'
_exptl_crystal_colour colorless
_exptl_crystal_density_diffrn 1.357
_exptl_crystal_density_method 'not measured'
_exptl_crystal_description plate
_exptl_crystal_F_000 796
_exptl_crystal_size_max 0.20
_exptl_crystal_size_mid 0.10
_exptl_crystal_size_min 0.03
_refine_diff_density_max 2.027
_refine_diff_density_min -1.534
_refine_diff_density_rms 0.171
_refine_ls_extinction_method none
_refine_ls_goodness_of_fit_ref 1.012
_refine_ls_hydrogen_treatment constr
_refine_ls_matrix_type full
_refine_ls_number_parameters 424
_refine_ls_number_reflns 6510
_refine_ls_number_restraints 144
_refine_ls_restrained_S_all 1.005
_refine_ls_R_factor_all 0.1128
_refine_ls_R_factor_gt 0.0663
_refine_ls_shift/su_max 0.000
_refine_ls_shift/su_mean 0.000
_refine_ls_structure_factor_coef Fsqd
_refine_ls_weighting_details 'calc w=1/[\s^2^(Fo^2^)+(0.1038P)^2^+0.0000P] where P=(Fo^2^+2Fc^2^)/3'
_refine_ls_weighting_scheme calc
_refine_ls_wR_factor_gt 0.1580
_refine_ls_wR_factor_ref 0.1842
_reflns_number_gt 4334
_reflns_number_total 6510
_reflns_threshold_expression >2sigma(I)
_cod_data_source_file om060967xsi20070126_104934.cif
_cod_data_source_block 3solv-816
_cod_depositor_comments
;
The following automatic conversions were performed:

'_symmetry_cell_setting' value 'Triclinic' changed to 'triclinic'
according to /home/saulius/struct/CIF-dictionaries/cif_core.dic
dictionary named 'cif_core.dic' version 2.4.1 from 2010-06-29.

Automatic conversion script
Id: cif_fix_values 1715 2011-07-08 13:25:40Z adriana 
;
_cod_original_sg_symbol_H-M P-1
_cod_database_code 4072711

loop_
_symmetry_equiv_pos_as_xyz
'x, y, z'
'-x, -y, -z'

loop_
_atom_site_label
_atom_site_type_symbol
_atom_site_fract_x
_atom_site_fract_y
_atom_site_fract_z
_atom_site_U_iso_or_equiv
_atom_site_adp_type
_atom_site_occupancy
_atom_site_symmetry_multiplicity
_atom_site_calc_flag
_atom_site_refinement_flags
Ir Ir 0.26343(4) 0.25950(4) 0.32380(4) 0.0472(2) Uani 1 1 d U
B B 0.2832(13) 0.1443(12) 0.5261(12) 0.054(2) Uani 1 1 d U
H0B H 0.2880 0.1057 0.5873 0.065 Uiso 1 1 calc R
N11 N 0.4119(8) 0.1594(8) 0.5217(8) 0.054(2) Uani 1 1 d U
N12 N 0.4260(8) 0.2162(8) 0.4439(8) 0.0538(19) Uani 1 1 d U
C13 C 0.5468(11) 0.2218(10) 0.4615(11) 0.061(3) Uani 1 1 d U
C14 C 0.6040(12) 0.1646(11) 0.5461(11) 0.067(3) Uani 1 1 d U
H14 H 0.6860 0.1545 0.5728 0.080 Uiso 1 1 calc R
C15 C 0.5186(11) 0.1260(10) 0.5829(10) 0.059(3) Uani 1 1 d U
C16 C 0.6028(12) 0.2796(14) 0.3960(12) 0.082(4) Uani 1 1 d U
H16A H 0.6775 0.3209 0.4387 0.123 Uiso 1 1 calc R
H16B H 0.5479 0.3269 0.3545 0.123 Uiso 1 1 calc R
H16C H 0.6190 0.2286 0.3525 0.123 Uiso 1 1 calc R
C17 C 0.5316(15) 0.0589(13) 0.6720(12) 0.085(4) Uani 1 1 d U
H17A H 0.4700 -0.0016 0.6511 0.127 Uiso 1 1 calc R
H17B H 0.5226 0.1012 0.7258 0.127 Uiso 1 1 calc R
H17C H 0.6105 0.0339 0.6965 0.127 Uiso 1 1 calc R
N21 N 0.2390(10) 0.2518(8) 0.5345(9) 0.062(2) Uani 1 1 d U
N22 N 0.2166(8) 0.3157(8) 0.4502(7) 0.0516(18) Uani 1 1 d U
C23 C 0.1779(11) 0.4056(10) 0.4760(11) 0.062(3) Uani 1 1 d U
C24 C 0.1744(13) 0.3976(12) 0.5751(12) 0.078(3) Uani 1 1 d U
H24 H 0.1501 0.4481 0.6105 0.093 Uiso 1 1 calc R
C25 C 0.2140(14) 0.3001(12) 0.6088(11) 0.073(3) Uani 1 1 d U
C26 C 0.1501(14) 0.4951(11) 0.4098(12) 0.080(4) Uani 1 1 d U
H26A H 0.1954 0.4954 0.3658 0.120 Uiso 1 1 calc R
H26B H 0.1720 0.5614 0.4510 0.120 Uiso 1 1 calc R
H26C H 0.0647 0.4877 0.3687 0.120 Uiso 1 1 calc R
C27 C 0.2306(17) 0.2528(15) 0.7094(13) 0.102(5) Uani 1 1 d U
H27A H 0.1989 0.2970 0.7478 0.154 Uiso 1 1 calc R
H27B H 0.3157 0.2493 0.7475 0.154 Uiso 1 1 calc R
H27C H 0.1879 0.1817 0.6976 0.154 Uiso 1 1 calc R
N31 N 0.1983(8) 0.0754(7) 0.4322(8) 0.0508(18) Uani 1 1 d U
N32 N 0.1839(9) 0.1093(8) 0.3332(8) 0.0564(19) Uani 1 1 d U
C33 C 0.1088(12) 0.0275(10) 0.2687(11) 0.064(3) Uani 1 1 d U
C34 C 0.0791(12) -0.0554(10) 0.3229(12) 0.068(3) Uani 1 1 d U
H34 H 0.0318 -0.1203 0.2956 0.081 Uiso 1 1 calc R
C35 C 0.1337(11) -0.0219(10) 0.4246(11) 0.062(3) Uani 1 1 d U
C36 C 0.0700(15) 0.0194(11) 0.1546(11) 0.081(4) Uani 1 1 d U
H36A H 0.1330 0.0549 0.1355 0.122 Uiso 1 1 calc R
H36B H -0.0032 0.0529 0.1239 0.122 Uiso 1 1 calc R
H36C H 0.0552 -0.0550 0.1309 0.122 Uiso 1 1 calc R
C37 C 0.1321(14) -0.0782(12) 0.5163(13) 0.083(4) Uani 1 1 d U
H37A H 0.1279 -0.0271 0.5661 0.124 Uiso 1 1 calc R
H37B H 0.2050 -0.1125 0.5454 0.124 Uiso 1 1 calc R
H37C H 0.0626 -0.1314 0.4965 0.124 Uiso 1 1 calc R
C1 C 0.3104(11) 0.2092(10) 0.2057(9) 0.056(2) Uani 1 1 d U
H1A H 0.3976 0.2250 0.2251 0.068 Uiso 1 1 calc R
H1B H 0.2902 0.1320 0.1937 0.068 Uiso 1 1 calc R
C2 C 0.2445(11) 0.2643(10) 0.1052(9) 0.055(2) Uani 1 1 d U
C3 C 0.3096(14) 0.3727(13) 0.0927(11) 0.076(3) Uani 1 1 d U
C4 C 0.2691(17) 0.4661(13) 0.0951(13) 0.092(5) Uani 1 1 d U
H4A H 0.1965 0.4697 0.1047 0.110 Uiso 1 1 calc R
H4B H 0.3130 0.5286 0.0870 0.110 Uiso 1 1 calc R
C5 C 0.2307(15) 0.1749(15) 0.0138(12) 0.098(5) Uani 1 1 d U
H5A H 0.2041 0.2074 -0.0511 0.147 Uiso 1 1 calc R
H5B H 0.1720 0.1159 0.0124 0.147 Uiso 1 1 calc R
H5C H 0.3079 0.1490 0.0265 0.147 Uiso 1 1 calc R
C6 C 0.4323(16) 0.3599(18) 0.0810(17) 0.123(7) Uani 1 1 d U
H6A H 0.4813 0.4282 0.0953 0.184 Uiso 1 1 calc R
H6B H 0.4168 0.3341 0.0121 0.184 Uiso 1 1 calc R
H6C H 0.4746 0.3095 0.1282 0.184 Uiso 1 1 calc R
C7 C 0.1126(10) 0.2906(10) 0.2013(10) 0.054(2) Uani 1 1 d U
C8 C 0.1155(11) 0.2800(9) 0.1054(10) 0.054(2) Uani 1 1 d U
C41 C 0.0014(10) 0.3155(9) 0.2143(9) 0.052(2) Uani 1 1 d U
C42 C -0.0594(11) 0.3989(10) 0.1643(10) 0.059(3) Uani 1 1 d U
H42 H -0.0296 0.4374 0.1211 0.071 Uiso 1 1 calc R
C43 C -0.1638(12) 0.4275(12) 0.1760(11) 0.071(3) Uani 1 1 d U
H43 H -0.2028 0.4841 0.1411 0.085 Uiso 1 1 calc R
C44 C -0.2090(13) 0.3706(12) 0.2405(13) 0.079(4) Uani 1 1 d U
H44 H -0.2792 0.3881 0.2484 0.094 Uiso 1 1 calc R
C45 C -0.1490(13) 0.2883(12) 0.2926(12) 0.075(4) Uani 1 1 d U
H45 H -0.1784 0.2499 0.3361 0.090 Uiso 1 1 calc R
C46 C -0.0450(12) 0.2626(11) 0.2802(11) 0.064(3) Uani 1 1 d U
H46 H -0.0045 0.2078 0.3173 0.077 Uiso 1 1 calc R
C51 C 0.0097(12) 0.2801(10) 0.0058(10) 0.060(3) Uani 1 1 d U
C52 C 0.0187(13) 0.3285(11) -0.0776(10) 0.069(3) Uani 1 1 d U
H52 H 0.0925 0.3654 -0.0727 0.083 Uiso 1 1 calc R
C53 C -0.0810(16) 0.3236(13) -0.1701(12) 0.089(4) Uani 1 1 d U
H53 H -0.0732 0.3593 -0.2251 0.107 Uiso 1 1 calc R
C54 C -0.1923(18) 0.2664(15) -0.1819(14) 0.103(5) Uani 1 1 d U
H54 H -0.2584 0.2621 -0.2440 0.124 Uiso 1 1 calc R
C55 C -0.2002(15) 0.2162(13) -0.0972(13) 0.091(4) Uani 1 1 d U
H55 H -0.2734 0.1778 -0.1026 0.109 Uiso 1 1 calc R
C56 C -0.1026(13) 0.2216(11) -0.0054(12) 0.072(3) Uani 1 1 d U
H56 H -0.1105 0.1865 0.0499 0.087 Uiso 1 1 calc R
N61 N 0.3475(9) 0.3971(8) 0.3284(8) 0.057(2) Uani 1 1 d U
C62 C 0.4062(13) 0.4840(11) 0.3394(11) 0.067(3) Uani 1 1 d U
C63 C 0.4796(15) 0.5869(12) 0.3475(15) 0.094(5) Uani 1 1 d U
H63A H 0.4819 0.6023 0.2816 0.140 Uiso 1 1 calc R
H63B H 0.5607 0.5831 0.3958 0.140 Uiso 1 1 calc R
H63C H 0.4442 0.6428 0.3703 0.140 Uiso 1 1 calc R

loop_
_atom_site_aniso_label
_atom_site_aniso_U_11
_atom_site_aniso_U_22
_atom_site_aniso_U_33
_atom_site_aniso_U_23
_atom_site_aniso_U_13
_atom_site_aniso_U_12
Ir 0.0455(3) 0.0480(3) 0.0482(3) 0.0026(2) 0.0173(2) 0.00659(18)
B 0.059(5) 0.059(5) 0.047(5) 0.013(4) 0.023(4) 0.005(4)
N11 0.051(3) 0.059(6) 0.049(5) 0.003(4) 0.013(3) 0.004(3)
N12 0.049(3) 0.062(5) 0.053(4) 0.005(4) 0.021(3) 0.007(3)
C13 0.050(4) 0.067(8) 0.065(8) -0.003(5) 0.021(4) 0.004(5)
C14 0.052(4) 0.070(8) 0.071(8) -0.004(5) 0.015(5) 0.010(5)
C15 0.054(5) 0.064(7) 0.049(7) -0.001(4) 0.007(4) 0.008(5)
C16 0.055(7) 0.113(12) 0.081(10) 0.004(8) 0.033(7) -0.005(7)
C17 0.086(10) 0.083(10) 0.069(9) 0.022(7) 0.010(7) 0.014(8)
N21 0.072(6) 0.068(5) 0.057(5) 0.010(4) 0.035(6) 0.013(4)
N22 0.046(5) 0.058(4) 0.047(4) 0.003(3) 0.012(4) 0.010(4)
C23 0.052(6) 0.065(6) 0.065(6) -0.009(4) 0.017(6) 0.010(5)
C24 0.079(9) 0.086(8) 0.077(8) -0.015(5) 0.039(8) 0.014(7)
C25 0.082(9) 0.087(8) 0.056(6) -0.006(5) 0.034(7) 0.006(7)
C26 0.093(10) 0.070(7) 0.077(9) -0.006(6) 0.025(8) 0.037(8)
C27 0.134(16) 0.119(13) 0.081(9) 0.009(8) 0.077(12) -0.007(11)
N31 0.040(4) 0.051(4) 0.061(4) 0.016(3) 0.016(4) 0.010(3)
N32 0.058(5) 0.063(4) 0.050(4) 0.001(3) 0.023(4) 0.004(3)
C33 0.071(8) 0.046(5) 0.068(4) -0.002(4) 0.018(6) 0.007(4)
C34 0.064(7) 0.046(5) 0.086(6) 0.006(4) 0.019(6) 0.009(4)
C35 0.059(7) 0.049(5) 0.082(5) 0.011(4) 0.031(6) 0.006(4)
C36 0.098(11) 0.059(8) 0.064(5) -0.006(5) 0.006(7) 0.006(7)
C37 0.087(10) 0.068(8) 0.097(7) 0.020(7) 0.043(9) -0.009(8)
C1 0.053(5) 0.064(6) 0.053(4) 0.005(4) 0.019(4) 0.015(5)
C2 0.058(4) 0.065(5) 0.035(4) -0.013(4) 0.012(4) 0.000(5)
C3 0.076(8) 0.094(6) 0.061(9) 0.023(6) 0.031(7) -0.003(6)
C4 0.111(12) 0.073(6) 0.093(12) 0.009(9) 0.046(10) -0.019(7)
C5 0.085(10) 0.129(10) 0.064(6) -0.041(8) 0.005(8) 0.041(9)
C6 0.082(10) 0.162(17) 0.137(17) 0.039(15) 0.057(12) 0.000(9)
C7 0.052(4) 0.059(6) 0.051(3) 0.003(4) 0.018(3) 0.008(4)
C8 0.058(4) 0.054(7) 0.051(4) 0.011(5) 0.020(3) 0.015(4)
C41 0.051(4) 0.055(6) 0.049(7) -0.001(5) 0.017(4) 0.007(4)
C42 0.064(6) 0.057(7) 0.057(8) 0.003(5) 0.023(6) 0.010(5)
C43 0.064(7) 0.077(9) 0.073(10) 0.008(6) 0.023(6) 0.024(6)
C44 0.066(8) 0.085(10) 0.095(12) 0.009(7) 0.039(7) 0.017(6)
C45 0.066(8) 0.086(9) 0.083(11) 0.013(7) 0.038(7) 0.013(6)
C46 0.064(7) 0.063(7) 0.072(9) 0.012(6) 0.033(6) 0.007(5)
C51 0.063(4) 0.064(7) 0.051(4) 0.003(5) 0.017(4) 0.014(5)
C52 0.078(7) 0.075(9) 0.055(6) 0.013(6) 0.020(5) 0.024(6)
C53 0.114(10) 0.088(11) 0.051(6) 0.002(7) 0.012(6) 0.027(8)
C54 0.099(8) 0.105(14) 0.069(8) -0.010(8) -0.012(8) 0.020(9)
C55 0.077(7) 0.084(11) 0.087(9) -0.021(8) 0.004(6) -0.001(7)
C56 0.071(6) 0.066(8) 0.069(7) -0.007(6) 0.017(5) 0.000(6)
N61 0.056(5) 0.062(4) 0.051(6) 0.004(4) 0.020(4) 0.008(3)
C62 0.073(8) 0.062(6) 0.068(9) -0.002(7) 0.031(7) -0.004(5)
C63 0.089(11) 0.070(8) 0.117(14) 0.005(10) 0.038(10) -0.010(7)

loop_
_atom_type_symbol
_atom_type_description
_atom_type_scat_dispersion_real
_atom_type_scat_dispersion_imag
_atom_type_scat_source
C C 0.0033 0.0016 'International Tables Vol C Tables 4.2.6.8 and 6.1.1.4'
H H 0.0000 0.0000 'International Tables Vol C Tables 4.2.6.8 and 6.1.1.4'
B B 0.0013 0.0007 'International Tables Vol C Tables 4.2.6.8 and 6.1.1.4'
N N 0.0061 0.0033 'International Tables Vol C Tables 4.2.6.8 and 6.1.1.4'
Ir Ir -1.4442 7.9887 'International Tables Vol C Tables 4.2.6.8 and 6.1.1.4'

loop_
_geom_angle_atom_site_label_1
_geom_angle_atom_site_label_2
_geom_angle_atom_site_label_3
_geom_angle
N61 Ir N32 174.4(4)
N61 Ir C1 90.1(5)
N32 Ir C1 92.6(5)
N61 Ir C7 93.5(5)
N32 Ir C7 91.7(4)
C1 Ir C7 80.1(5)
N61 Ir N12 88.4(4)
N32 Ir N12 86.5(4)
C1 Ir N12 94.9(4)
C7 Ir N12 174.7(4)
N61 Ir N22 88.7(4)
N32 Ir N22 88.5(4)
C1 Ir N22 178.8(4)
C7 Ir N22 100.3(4)
N12 Ir N22 84.6(4)
N21 B N31 112.4(11)
N21 B N11 110.8(10)
N31 B N11 108.6(10)
N21 B H0B 108.3
N31 B H0B 108.3
N11 B H0B 108.3
C15 N11 N12 110.9(10)
C15 N11 B 131.5(11)
N12 N11 B 117.6(9)
C13 N12 N11 105.2(10)
C13 N12 Ir 136.8(9)
N11 N12 Ir 117.8(7)
N12 C13 C14 109.4(12)
N12 C13 C16 123.2(12)
C14 C13 C16 127.4(12)
C15 C14 C13 107.5(12)
C15 C14 H14 126.3
C13 C14 H14 126.3
C14 C15 N11 107.0(12)
C14 C15 C17 129.4(13)
N11 C15 C17 123.6(12)
C13 C16 H16A 109.5
C13 C16 H16B 109.5
H16A C16 H16B 109.5
C13 C16 H16C 109.5
H16A C16 H16C 109.5
H16B C16 H16C 109.5
C15 C17 H17A 109.5
C15 C17 H17B 109.5
H17A C17 H17B 109.5
C15 C17 H17C 109.5
H17A C17 H17C 109.5
H17B C17 H17C 109.5
C25 N21 N22 110.9(11)
C25 N21 B 132.1(12)
N22 N21 B 117.0(10)
C23 N22 N21 105.6(10)
C23 N22 Ir 136.4(9)
N21 N22 Ir 117.7(7)
N22 C23 C24 109.3(12)
N22 C23 C26 122.6(12)
C24 C23 C26 128.1(12)
C25 C24 C23 106.6(12)
C25 C24 H24 126.7
C23 C24 H24 126.7
N21 C25 C24 107.6(13)
N21 C25 C27 123.6(14)
C24 C25 C27 128.8(14)
C23 C26 H26A 109.5
C23 C26 H26B 109.5
H26A C26 H26B 109.5
C23 C26 H26C 109.5
H26A C26 H26C 109.5
H26B C26 H26C 109.5
C25 C27 H27A 109.5
C25 C27 H27B 109.5
H27A C27 H27B 109.5
C25 C27 H27C 109.5
H27A C27 H27C 109.5
H27B C27 H27C 109.5
C35 N31 N32 110.0(10)
C35 N31 B 130.5(11)
N32 N31 B 119.4(9)
C33 N32 N31 104.0(10)
C33 N32 Ir 138.4(9)
N31 N32 Ir 117.5(7)
N32 C33 C34 111.3(13)
N32 C33 C36 126.1(13)
C34 C33 C36 122.3(12)
C35 C34 C33 106.1(12)
C35 C34 H34 126.9
C33 C34 H34 126.9
N31 C35 C34 108.5(12)
N31 C35 C37 122.2(13)
C34 C35 C37 129.3(12)
C33 C36 H36A 109.5
C33 C36 H36B 109.5
H36A C36 H36B 109.5
C33 C36 H36C 109.5
H36A C36 H36C 109.5
H36B C36 H36C 109.5
C35 C37 H37A 109.5
C35 C37 H37B 109.5
H37A C37 H37B 109.5
C35 C37 H37C 109.5
H37A C37 H37C 109.5
H37B C37 H37C 109.5
C2 C1 Ir 112.3(7)
C2 C1 H1A 109.2
Ir C1 H1A 109.2
C2 C1 H1B 109.2
Ir C1 H1B 109.2
H1A C1 H1B 107.9
C3 C2 C1 115.2(10)
C3 C2 C8 110.3(10)
C1 C2 C8 105.6(9)
C3 C2 C5 111.5(12)
C1 C2 C5 104.3(10)
C8 C2 C5 109.7(10)
C4 C3 C2 124.4(14)
C4 C3 C6 123.3(16)
C2 C3 C6 112.3(14)
C3 C4 H4A 120.0
C3 C4 H4B 120.0
H4A C4 H4B 120.0
C2 C5 H5A 109.5
C2 C5 H5B 109.5
H5A C5 H5B 109.5
C2 C5 H5C 109.5
H5A C5 H5C 109.5
H5B C5 H5C 109.5
C3 C6 H6A 109.5
C3 C6 H6B 109.5
H6A C6 H6B 109.5
C3 C6 H6C 109.5
H6A C6 H6C 109.5
H6B C6 H6C 109.5
C8 C7 C41 120.3(11)
C8 C7 Ir 117.9(8)
C41 C7 Ir 121.6(9)
C7 C8 C51 126.4(11)
C7 C8 C2 113.9(10)
C51 C8 C2 119.6(10)
C42 C41 C46 116.3(11)
C42 C41 C7 120.3(12)
C46 C41 C7 123.3(11)
C41 C42 C43 122.5(13)
C41 C42 H42 118.7
C43 C42 H42 118.7
C44 C43 C42 119.2(13)
C44 C43 H43 120.4
C42 C43 H43 120.4
C45 C44 C43 119.4(13)
C45 C44 H44 120.3
C43 C44 H44 120.3
C44 C45 C46 120.0(14)
C44 C45 H45 120.0
C46 C45 H45 120.0
C45 C46 C41 122.4(13)
C45 C46 H46 118.8
C41 C46 H46 118.8
C52 C51 C56 118.0(13)
C52 C51 C8 122.8(12)
C56 C51 C8 119.0(12)
C51 C52 C53 121.0(15)
C51 C52 H52 119.5
C53 C52 H52 119.5
C52 C53 C54 121.4(17)
C52 C53 H53 119.3
C54 C53 H53 119.3
C55 C54 C53 117.2(15)
C55 C54 H54 121.4
C53 C54 H54 121.4
C56 C55 C54 121.7(17)
C56 C55 H55 119.2
C54 C55 H55 119.2
C55 C56 C51 120.6(16)
C55 C56 H56 119.7
C51 C56 H56 119.7
C62 N61 Ir 174.9(11)
N61 C62 C63 176.4(15)
C62 C63 H63A 109.5
C62 C63 H63B 109.5
H63A C63 H63B 109.5
C62 C63 H63C 109.5
H63A C63 H63C 109.5
H63B C63 H63C 109.5

loop_
_geom_bond_atom_site_label_1
_geom_bond_atom_site_label_2
_geom_bond_distance
Ir N61 1.894(11)
Ir N32 2.050(10)
Ir C1 2.048(12)
Ir C7 2.051(12)
Ir N12 2.169(10)
Ir N22 2.178(10)
B N21 1.511(17)
B N31 1.519(17)
B N11 1.551(16)
B H0B 0.9800
N11 C15 1.354(15)
N11 N12 1.369(14)
N12 C13 1.361(15)
C13 C14 1.384(19)
C13 C16 1.484(19)
C14 C15 1.357(18)
C14 H14 0.9300
C15 C17 1.489(19)
C16 H16A 0.9600
C16 H16B 0.9600
C16 H16C 0.9600
C17 H17A 0.9600
C17 H17B 0.9600
C17 H17C 0.9600
N21 C25 1.340(16)
N21 N22 1.398(14)
N22 C23 1.351(15)
C23 C24 1.414(19)
C23 C26 1.454(19)
C24 C25 1.38(2)
C24 H24 0.9300
C25 C27 1.50(2)
C26 H26A 0.9600
C26 H26B 0.9600
C26 H26C 0.9600
C27 H27A 0.9600
C27 H27B 0.9600
C27 H27C 0.9600
N31 C35 1.356(15)
N31 N32 1.416(14)
N32 C33 1.363(16)
C33 C34 1.393(19)
C33 C36 1.49(2)
C34 C35 1.371(19)
C34 H34 0.9300
C35 C37 1.485(19)
C36 H36A 0.9600
C36 H36B 0.9600
C36 H36C 0.9600
C37 H37A 0.9600
C37 H37B 0.9600
C37 H37C 0.9600
C1 C2 1.552(17)
C1 H1A 0.9700
C1 H1B 0.9700
C2 C3 1.542(19)
C2 C8 1.570(16)
C2 C5 1.641(17)
C3 C4 1.31(2)
C3 C6 1.55(2)
C4 H4A 0.9300
C4 H4B 0.9300
C5 H5A 0.9600
C5 H5B 0.9600
C5 H5C 0.9600
C6 H6A 0.9600
C6 H6B 0.9600
C6 H6C 0.9600
C7 C8 1.367(17)
C7 C41 1.464(16)
C8 C51 1.496(17)
C41 C42 1.380(17)
C41 C46 1.392(17)
C42 C43 1.394(17)
C42 H42 0.9300
C43 C44 1.39(2)
C43 H43 0.9300
C44 C45 1.38(2)
C44 H44 0.9300
C45 C46 1.381(18)
C45 H45 0.9300
C46 H46 0.9300
C51 C52 1.364(18)
C51 C56 1.414(18)
C52 C53 1.39(2)
C52 H52 0.9300
C53 C54 1.39(2)
C53 H53 0.9300
C54 C55 1.39(3)
C54 H54 0.9300
C55 C56 1.37(2)
C55 H55 0.9300
C56 H56 0.9300
N61 C62 1.208(15)
C62 C63 1.461(19)
C63 H63A 0.9600
C63 H63B 0.9600
C63 H63C 0.9600

loop_
_geom_torsion_atom_site_label_1
_geom_torsion_atom_site_label_2
_geom_torsion_atom_site_label_3
_geom_torsion_atom_site_label_4
_geom_torsion
N21 B N11 C15 121.4(14)
N31 B N11 C15 -114.7(14)
N21 B N11 N12 -58.5(14)
N31 B N11 N12 65.5(13)
C15 N11 N12 C13 -2.9(13)
B N11 N12 C13 176.9(10)
C15 N11 N12 Ir 171.8(7)
B N11 N12 Ir -8.4(12)
N61 Ir N12 C13 -49.8(12)
N32 Ir N12 C13 132.5(12)
C1 Ir N12 C13 40.2(12)
N22 Ir N12 C13 -138.7(12)
N61 Ir N12 N11 137.7(8)
N32 Ir N12 N11 -40.1(8)
C1 Ir N12 N11 -132.3(8)
N22 Ir N12 N11 48.8(8)
N11 N12 C13 C14 2.8(13)
Ir N12 C13 C14 -170.3(9)
N11 N12 C13 C16 -178.3(12)
Ir N12 C13 C16 9(2)
N12 C13 C14 C15 -1.7(15)
C16 C13 C14 C15 179.5(13)
C13 C14 C15 N11 -0.1(14)
C13 C14 C15 C17 179.5(13)
N12 N11 C15 C14 1.9(14)
B N11 C15 C14 -177.9(12)
N12 N11 C15 C17 -177.7(12)
B N11 C15 C17 2(2)
N31 B N21 C25 123.5(15)
N11 B N21 C25 -114.8(16)
N31 B N21 N22 -55.3(14)
N11 B N21 N22 66.3(14)
C25 N21 N22 C23 0.5(14)
B N21 N22 C23 179.6(11)
C25 N21 N22 Ir 175.5(9)
B N21 N22 Ir -5.4(13)
N61 Ir N22 C23 42.9(12)
N32 Ir N22 C23 -141.9(12)
C7 Ir N22 C23 -50.4(12)
N12 Ir N22 C23 131.4(12)
N61 Ir N22 N21 -130.1(8)
N32 Ir N22 N21 45.0(8)
C7 Ir N22 N21 136.5(8)
N12 Ir N22 N21 -41.6(8)
N21 N22 C23 C24 -0.8(14)
Ir N22 C23 C24 -174.4(9)
N21 N22 C23 C26 177.2(12)
Ir N22 C23 C26 4(2)
N22 C23 C24 C25 0.8(16)
C26 C23 C24 C25 -177.0(14)
N22 N21 C25 C24 0.0(16)
B N21 C25 C24 -178.9(13)
N22 N21 C25 C27 -179.0(13)
B N21 C25 C27 2(3)
C23 C24 C25 N21 -0.5(17)
C23 C24 C25 C27 178.4(15)
N21 B N31 C35 -118.3(13)
N11 B N31 C35 118.8(12)
N21 B N31 N32 65.7(13)
N11 B N31 N32 -57.3(13)
C35 N31 N32 C33 -0.2(12)
B N31 N32 C33 176.6(10)
C35 N31 N32 Ir 175.8(7)
B N31 N32 Ir -7.3(12)
C1 Ir N32 C33 -43.4(13)
C7 Ir N32 C33 36.8(13)
N12 Ir N32 C33 -138.2(13)
N22 Ir N32 C33 137.1(13)
C1 Ir N32 N31 142.4(8)
C7 Ir N32 N31 -137.4(8)
N12 Ir N32 N31 47.6(8)
N22 Ir N32 N31 -37.1(8)
N31 N32 C33 C34 -1.4(13)
Ir N32 C33 C34 -176.1(9)
N31 N32 C33 C36 -176.1(13)
Ir N32 C33 C36 9(2)
N32 C33 C34 C35 2.4(15)
C36 C33 C34 C35 177.4(13)
N32 N31 C35 C34 1.7(13)
B N31 C35 C34 -174.6(11)
N32 N31 C35 C37 179.6(11)
B N31 C35 C37 3.2(19)
C33 C34 C35 N31 -2.5(14)
C33 C34 C35 C37 179.9(14)
N61 Ir C1 C2 -69.2(9)
N32 Ir C1 C2 115.6(9)
C7 Ir C1 C2 24.3(8)
N12 Ir C1 C2 -157.6(8)
Ir C1 C2 C3 87.6(11)
Ir C1 C2 C8 -34.3(11)
Ir C1 C2 C5 -149.9(9)
C1 C2 C3 C4 -111.5(17)
C8 C2 C3 C4 8(2)
C5 C2 C3 C4 130.0(16)
C1 C2 C3 C6 66.4(16)
C8 C2 C3 C6 -174.2(13)
C5 C2 C3 C6 -52.1(16)
N61 Ir C7 C8 81.4(10)
N32 Ir C7 C8 -100.4(10)
C1 Ir C7 C8 -8.1(10)
N22 Ir C7 C8 170.8(9)
N61 Ir C7 C41 -103.2(10)
N32 Ir C7 C41 75.0(10)
C1 Ir C7 C41 167.3(10)
N22 Ir C7 C41 -13.8(10)
C41 C7 C8 C51 -6.7(19)
Ir C7 C8 C51 168.8(10)
C41 C7 C8 C2 174.5(10)
Ir C7 C8 C2 -10.1(14)
C3 C2 C8 C7 -96.8(13)
C1 C2 C8 C7 28.2(13)
C5 C2 C8 C7 140.0(12)
C3 C2 C8 C51 84.3(13)
C1 C2 C8 C51 -150.7(11)
C5 C2 C8 C51 -38.9(16)
C8 C7 C41 C42 -49.2(17)
Ir C7 C41 C42 135.5(10)
C8 C7 C41 C46 134.6(13)
Ir C7 C41 C46 -40.7(16)
C46 C41 C42 C43 -1.8(18)
C7 C41 C42 C43 -178.3(12)
C41 C42 C43 C44 0(2)
C42 C43 C44 C45 1(2)
C43 C44 C45 C46 0(2)
C44 C45 C46 C41 -2(2)
C42 C41 C46 C45 2.5(19)
C7 C41 C46 C45 179.0(13)
C7 C8 C51 C52 141.4(14)
C2 C8 C51 C52 -39.8(18)
C7 C8 C51 C56 -43.0(19)
C2 C8 C51 C56 135.7(12)
C56 C51 C52 C53 2(2)
C8 C51 C52 C53 177.8(12)
C51 C52 C53 C54 -2(2)
C52 C53 C54 C55 1(3)
C53 C54 C55 C56 0(3)
C54 C55 C56 C51 1(2)
C52 C51 C56 C55 -1(2)
C8 C51 C56 C55 -177.2(13)
